data_1505878
loop_
_publ_author_name
'Shimada, Taichi'
'Yoshioka, Masamitsu'
'Konno, Tsutomu'
'Ishihara, Takashi'

_publ_section_title
;
 Highly stereoselective TiCl4-Catalyzed Evans-aldol and Et3Al-mediated
 Reformatsky reactions. Efficient accesses to optically active syn- or
 anti-alpha-trifluoromethyl-beta-hydroxy carboxylic acid derivatives.
;
_journal_issue 6
_journal_name_full 'Organic letters'
_journal_page_first 1129
_journal_page_last 1131
_journal_paper_doi 10.1021/ol0531435
_journal_volume 8
_journal_year 2006
_chemical_formula_moiety 'C26 H24 F3 N O4 '
_chemical_formula_sum 'C26 H24 F3 N O4'
_chemical_formula_weight 471.48
_space_group_IT_number 4
_symmetry_cell_setting monoclinic
_symmetry_Int_Tables_number 4
_symmetry_space_group_name_Hall 'P 2yb'
_symmetry_space_group_name_H-M 'P 1 21 1'
_cell_angle_alpha 90
_cell_angle_beta 104.83(9)
_cell_angle_gamma 90
_cell_formula_units_Z 2
_cell_length_a 12.06(2)
_cell_length_b 10.836(5)
_cell_length_c 9.436(7)
_cell_measurement_reflns_used 23
_cell_measurement_temperature 198.1
_cell_measurement_theta_max 28.0
_cell_measurement_theta_min 25.1
_cell_volume 1192(2)
_computing_cell_refinement WinAFC
_computing_data_collection WinAFC
_computing_data_reduction CrystalStructure
_computing_publication_material 'CrystalStructure Ver. 3.5.1'
_computing_structure_refinement SHELXL
_diffrn_measured_fraction_theta_full 0.9996
_diffrn_measured_fraction_theta_max 0.9996
_diffrn_measurement_device_type 'Rigaku AFC7R'
_diffrn_measurement_method \w-2\q
_diffrn_radiation_type 'Cu K\a'
_diffrn_radiation_wavelength 1.5418
_diffrn_reflns_av_R_equivalents 0.036
_diffrn_reflns_limit_h_max 14
_diffrn_reflns_limit_h_min -9
_diffrn_reflns_limit_k_max 12
_diffrn_reflns_limit_k_min 0
_diffrn_reflns_limit_l_max 10
_diffrn_reflns_limit_l_min -11
_diffrn_reflns_number 5316
_diffrn_reflns_theta_full 66.90
_diffrn_reflns_theta_max 66.90
_diffrn_standards_decay_% -7.68
_diffrn_standards_interval_count 150
_diffrn_standards_number 3
_exptl_absorpt_coefficient_mu 0.880
_exptl_absorpt_correction_type none
_exptl_crystal_colour colorless
_exptl_crystal_density_diffrn 1.313
_exptl_crystal_density_method 'not measured'
_exptl_crystal_description needle
_exptl_crystal_F_000 492.00
_exptl_crystal_size_max 0.35
_exptl_crystal_size_mid 0.20
_exptl_crystal_size_min 0.11
_refine_diff_density_max 0.15
_refine_diff_density_min -0.25
_refine_ls_extinction_method none
_refine_ls_goodness_of_fit_ref 1.050
_refine_ls_hydrogen_treatment refall
_refine_ls_number_parameters 403
_refine_ls_number_reflns 2243
_refine_ls_R_factor_gt 0.0370
_refine_ls_shift/su_max 0.0030
_refine_ls_structure_factor_coef Fsqd
_refine_ls_weighting_details 'w = 1/[\s^2^(Fo^2^)+(0.0710P)^2^+0.0554P] where P=(Fo^2^+2Fc^2^)/3'
_refine_ls_weighting_scheme calc
_refine_ls_wR_factor_ref 0.0990
_reflns_number_gt 2023
_reflns_number_total 2250
_reflns_threshold_expression F^2^>2.0\s(F^2^)
_cod_data_source_file ol0531435si20060130_091739.cif
_cod_data_source_block '_shima-03'
_cod_original_formula_sum 'C26 H24 F3 N O4 '
_cod_database_code 1505878

loop_
_symmetry_equiv_pos_as_xyz
x,y,z
-x,y+1/2,-z

loop_
_atom_site_label
_atom_site_type_symbol
_atom_site_fract_x
_atom_site_fract_y
_atom_site_fract_z
_atom_site_U_iso_or_equiv
_atom_site_adp_type
_atom_site_occupancy
_atom_site_symmetry_multiplicity
_atom_site_calc_flag
F(1) F 0.2552(2) 0.5785(3) 0.4804(2) 0.0737(7) Uani 1.00 1 d
F(2) F 0.2316(2) 0.6895(2) 0.6573(2) 0.0628(5) Uani 1.00 1 d
F(3) F 0.2114(2) 0.4936(2) 0.6627(2) 0.0628(5) Uani 1.00 1 d
O(1) O 0.0339(2) 0.4067(2) 0.3942(2) 0.0416(4) Uani 1.00 1 d
O(2) O 0.0088(2) 0.6691(2) 0.7147(2) 0.0391(4) Uani 1.00 1 d
O(3) O 0.0200(2) 0.7742(2) 0.2430(2) 0.0442(5) Uani 1.00 1 d
O(4) O -0.0390(2) 0.6778(2) 0.0286(2) 0.0409(4) Uani 1.00 1 d
N(1) N -0.0024(2) 0.5593(2) 0.2271(2) 0.0306(4) Uani 1.00 1 d
C(1) C 0.0328(2) 0.5175(2) 0.3691(3) 0.0319(5) Uani 1.00 1 d
C(2) C 0.0649(2) 0.6079(2) 0.4952(2) 0.0310(5) Uani 1.00 1 d
C(3) C -0.0148(2) 0.5843(2) 0.5974(2) 0.0321(5) Uani 1.00 1 d
C(4) C 0.1902(2) 0.5915(3) 0.5747(3) 0.0452(6) Uani 1.00 1 d
C(5) C -0.1393(2) 0.5830(2) 0.5107(2) 0.0333(5) Uani 1.00 1 d
C(6) C -0.2067(2) 0.4807(3) 0.5186(3) 0.0433(6) Uani 1.00 1 d
C(7) C -0.3192(3) 0.4738(4) 0.4340(4) 0.0544(7) Uani 1.00 1 d
C(8) C -0.3653(3) 0.5704(4) 0.3448(4) 0.0554(8) Uani 1.00 1 d
C(9) C -0.3012(3) 0.6748(4) 0.3389(3) 0.0501(7) Uani 1.00 1 d
C(10) C -0.1881(2) 0.6820(3) 0.4212(3) 0.0389(5) Uani 1.00 1 d
C(11) C -0.0041(2) 0.6812(3) 0.1751(3) 0.0350(5) Uani 1.00 1 d
C(12) C -0.0494(3) 0.5516(3) -0.0233(3) 0.0390(6) Uani 1.00 1 d
C(13) C -0.0600(2) 0.4752(2) 0.1076(3) 0.0321(5) Uani 1.00 1 d
C(14) C -0.1838(2) 0.4532(3) 0.1152(3) 0.0384(6) Uani 1.00 1 d
C(15) C -0.2532(2) 0.3812(3) -0.0142(3) 0.0366(6) Uani 1.00 1 d
C(16) C -0.3359(3) 0.4412(4) -0.1219(4) 0.0560(8) Uani 1.00 1 d
C(17) C -0.3977(3) 0.3780(5) -0.2442(4) 0.073(1) Uani 1.00 1 d
C(18) C -0.3759(4) 0.2554(5) -0.2603(4) 0.073(1) Uani 1.00 1 d
C(19) C -0.2954(4) 0.1940(4) -0.1543(4) 0.067(1) Uani 1.00 1 d
C(20) C -0.2338(3) 0.2562(3) -0.0301(3) 0.0475(7) Uani 1.00 1 d
C(21) C 0.2937(7) 0.3471(7) 0.0580(8) 0.112(2) Uani 1.00 1 d
C(22) C 0.2722(5) 0.3074(6) 0.1834(8) 0.094(2) Uani 1.00 1 d
C(23) C 0.3582(5) 0.2542(5) 0.2894(6) 0.087(1) Uani 1.00 1 d
C(24) C 0.4641(4) 0.2394(6) 0.2675(7) 0.092(2) Uani 1.00 1 d
C(25) C 0.4853(5) 0.2813(8) 0.1457(8) 0.116(3) Uani 1.00 1 d
C(26) C 0.4048(8) 0.3320(8) 0.0412(7) 0.125(3) Uani 1.00 1 d
H(1) H 0.055(2) 0.689(3) 0.460(3) 0.034(7) Uiso 1.00 1 c
H(2) H -0.000(3) 0.513(4) 0.638(4) 0.039(8) Uiso 1.00 1 c
H(3) H -0.004(3) 0.731(4) 0.680(4) 0.033(8) Uiso 1.00 1 c
H(4) H -0.177(3) 0.407(4) 0.590(4) 0.06(1) Uiso 1.00 1 c
H(5) H -0.356(5) 0.392(5) 0.444(6) 0.09(2) Uiso 1.00 1 c
H(6) H -0.444(4) 0.563(5) 0.282(5) 0.09(1) Uiso 1.00 1 c
H(7) H -0.326(3) 0.736(3) 0.282(4) 0.041(8) Uiso 1.00 1 c
H(8) H -0.145(3) 0.756(3) 0.424(3) 0.038(7) Uiso 1.00 1 c
H(9) H -0.112(3) 0.544(3) -0.100(4) 0.046(8) Uiso 1.00 1 c
H(10) H 0.020(3) 0.537(4) -0.056(4) 0.06(1) Uiso 1.00 1 c
H(11) H -0.017(3) 0.396(3) 0.109(3) 0.036(7) Uiso 1.00 1 c
H(12) H -0.221(3) 0.531(4) 0.118(4) 0.047(9) Uiso 1.00 1 c
H(13) H -0.189(2) 0.412(3) 0.199(3) 0.031(7) Uiso 1.00 1 c
H(14) H -0.345(4) 0.531(5) -0.104(5) 0.07(1) Uiso 1.00 1 c
H(15) H -0.453(6) 0.437(6) -0.324(7) 0.12(2) Uiso 1.00 1 c
H(16) H -0.412(5) 0.211(6) -0.336(6) 0.10(2) Uiso 1.00 1 c
H(17) H -0.284(5) 0.106(6) -0.158(6) 0.10(2) Uiso 1.00 1 c
H(18) H -0.178(4) 0.215(4) 0.044(5) 0.07(1) Uiso 1.00 1 c
H(19) H 0.248(7) 0.395(8) -0.008(9) 0.13(3) Uiso 1.00 1 c
H(20) H 0.195(6) 0.307(6) 0.205(7) 0.12(2) Uiso 1.00 1 c
H(21) H 0.335(8) 0.23(1) 0.38(1) 0.19(4) Uiso 1.00 1 c
H(22) H 0.525(6) 0.193(7) 0.334(8) 0.13(2) Uiso 1.00 1 c
H(23) H 0.57(1) 0.28(1) 0.12(1) 0.26(5) Uiso 1.00 1 c
H(24) H 0.417(7) 0.356(8) -0.06(1) 0.15(3) Uiso 1.00 1 c

loop_
_atom_site_aniso_label
_atom_site_aniso_U_11
_atom_site_aniso_U_22
_atom_site_aniso_U_33
_atom_site_aniso_U_12
_atom_site_aniso_U_13
_atom_site_aniso_U_23
F(1) 0.0466(9) 0.117(2) 0.060(1) -0.005(1) 0.0177(8) -0.012(1)
F(2) 0.054(1) 0.061(1) 0.063(1) -0.0197(9) -0.0037(8) -0.017(1)
F(3) 0.0522(9) 0.061(1) 0.062(1) 0.0057(9) -0.0090(8) 0.0127(9)
O(1) 0.061(1) 0.0254(9) 0.0348(9) 0.0022(8) 0.0061(8) 0.0006(7)
O(2) 0.062(1) 0.0284(9) 0.0248(8) -0.0024(8) 0.0070(7) -0.0013(7)
O(3) 0.063(1) 0.0300(9) 0.0372(9) -0.0069(8) 0.0096(9) -0.0002(8)
O(4) 0.054(1) 0.039(1) 0.0282(8) -0.0060(9) 0.0078(7) 0.0040(8)
N(1) 0.039(1) 0.027(1) 0.0252(9) -0.0035(8) 0.0079(8) -0.0003(8)
C(1) 0.040(1) 0.029(1) 0.027(1) -0.0008(9) 0.0081(9) -0.0002(9)
C(2) 0.038(1) 0.026(1) 0.027(1) -0.002(1) 0.0031(9) -0.0008(9)
C(3) 0.047(1) 0.023(1) 0.024(1) -0.003(1) 0.0063(9) 0.0011(9)
C(4) 0.043(1) 0.050(2) 0.038(1) -0.005(1) 0.003(1) -0.003(1)
C(5) 0.041(1) 0.032(1) 0.027(1) 0.003(1) 0.0088(9) -0.002(1)
C(6) 0.048(1) 0.038(1) 0.045(1) -0.005(1) 0.014(1) -0.003(1)
C(7) 0.047(1) 0.054(2) 0.065(2) -0.008(1) 0.019(1) -0.010(2)
C(8) 0.039(1) 0.067(2) 0.059(2) 0.002(1) 0.010(1) -0.012(2)
C(9) 0.049(2) 0.054(2) 0.045(1) 0.017(2) 0.007(1) -0.001(2)
C(10) 0.046(1) 0.034(1) 0.036(1) 0.005(1) 0.010(1) -0.001(1)
C(11) 0.042(1) 0.032(1) 0.031(1) -0.001(1) 0.0101(9) 0.005(1)
C(12) 0.050(1) 0.040(1) 0.028(1) -0.010(1) 0.012(1) -0.004(1)
C(13) 0.038(1) 0.033(1) 0.025(1) -0.004(1) 0.0070(8) -0.0030(9)
C(14) 0.044(1) 0.041(1) 0.032(1) -0.007(1) 0.014(1) -0.007(1)
C(15) 0.035(1) 0.044(2) 0.033(1) -0.008(1) 0.012(1) -0.001(1)
C(16) 0.048(2) 0.062(2) 0.052(2) -0.006(1) 0.002(1) 0.010(2)
C(17) 0.053(2) 0.109(4) 0.048(2) -0.020(2) -0.004(1) 0.014(2)
C(18) 0.067(2) 0.107(4) 0.044(2) -0.045(2) 0.011(2) -0.015(2)
C(19) 0.075(2) 0.065(3) 0.065(2) -0.028(2) 0.026(2) -0.022(2)
C(20) 0.049(2) 0.048(2) 0.046(1) -0.008(1) 0.015(1) -0.008(1)
C(21) 0.119(5) 0.098(4) 0.095(4) -0.016(4) -0.014(4) 0.001(3)
C(22) 0.071(3) 0.101(4) 0.119(4) -0.017(3) 0.040(3) -0.035(4)
C(23) 0.109(4) 0.089(3) 0.070(3) -0.046(3) 0.036(3) -0.015(3)
C(24) 0.067(3) 0.093(4) 0.104(4) -0.022(3) 0.002(3) -0.018(3)
C(25) 0.074(3) 0.171(6) 0.112(5) -0.054(4) 0.041(3) -0.069(5)
C(26) 0.164(6) 0.159(6) 0.068(3) -0.096(6) 0.055(4) -0.042(4)

loop_
_atom_type_symbol
_atom_type_description
_atom_type_scat_dispersion_real
_atom_type_scat_dispersion_imag
_atom_type_scat_source
C C 0.018 0.009
;
International Tables for Crystallography
(1992, Vol. C, Tables 4.2.6.8 and 6.1.1.4)
;
H H 0.000 0.000
;
International Tables for Crystallography
(1992, Vol. C, Table 6.1.1.4)
;
O O 0.049 0.032
;
International Tables for Crystallography
(1992, Vol. C, Tables 4.2.6.8 and 6.1.1.4)
;
F F 0.073 0.053
;
International Tables for Crystallography
(1992, Vol. C, Tables 4.2.6.8 and 6.1.1.4)
;
N N 0.031 0.018
;
International Tables for Crystallography
(1992, Vol. C, Tables 4.2.6.8 and 6.1.1.4)
;

loop_
_geom_angle_atom_site_label_1
_geom_angle_atom_site_label_2
_geom_angle_atom_site_label_3
_geom_angle
_geom_angle_publ_flag
C(3) O(2) H(3) 105(2) no
C(11) O(4) C(12) 110.7(2) yes
C(1) N(1) C(11) 128.5(2) yes
C(1) N(1) C(13) 120.5(2) yes
C(11) N(1) C(13) 110.5(2) yes
C(2) C(1) O(1) 119.7(2) yes
C(2) C(1) N(1) 120.4(2) yes
O(1) C(1) N(1) 119.9(2) yes
C(3) C(2) C(4) 111.8(2) yes
C(3) C(2) H(1) 109(2) no
C(3) C(2) C(1) 108.0(2) yes
C(4) C(2) H(1) 107(1) no
C(4) C(2) C(1) 109.6(2) yes
H(1) C(2) C(1) 110(1) no
C(5) C(3) H(2) 106(2) no
C(5) C(3) O(2) 113.7(2) yes
C(5) C(3) C(2) 110.7(2) yes
H(2) C(3) O(2) 104(2) no
H(2) C(3) C(2) 109(2) no
O(2) C(3) C(2) 110.4(2) yes
F(1) C(4) F(2) 106.0(3) yes
F(1) C(4) F(3) 106.2(3) yes
F(1) C(4) C(2) 111.3(2) yes
F(2) C(4) F(3) 106.6(2) yes
F(2) C(4) C(2) 111.9(2) yes
F(3) C(4) C(2) 114.3(2) yes
C(6) C(5) C(10) 118.9(2) yes
C(6) C(5) C(3) 119.4(2) yes
C(10) C(5) C(3) 121.7(2) yes
C(7) C(6) H(4) 116(2) no
C(7) C(6) C(5) 120.8(3) yes
H(4) C(6) C(5) 122(2) no
C(8) C(7) H(5) 127(2) no
C(8) C(7) C(6) 119.7(3) yes
H(5) C(7) C(6) 112(2) no
C(9) C(8) H(6) 120(3) no
C(9) C(8) C(7) 120.6(3) yes
H(6) C(8) C(7) 119(3) no
C(10) C(9) H(7) 116(2) no
C(10) C(9) C(8) 120.3(3) yes
H(7) C(9) C(8) 123(2) no
H(8) C(10) C(5) 118(1) no
H(8) C(10) C(9) 121(1) no
C(5) C(10) C(9) 119.7(3) yes
O(3) C(11) O(4) 123.3(2) yes
O(3) C(11) N(1) 128.8(2) yes
O(4) C(11) N(1) 107.9(2) yes
C(13) C(12) H(9) 111(2) no
C(13) C(12) H(10) 115(2) no
C(13) C(12) O(4) 104.9(2) yes
H(9) C(12) H(10) 110(3) no
H(9) C(12) O(4) 109(2) no
H(10) C(12) O(4) 104(2) no
C(14) C(13) H(11) 111(2) no
C(14) C(13) N(1) 109.5(2) yes
C(14) C(13) C(12) 114.1(2) yes
H(11) C(13) N(1) 112(1) no
H(11) C(13) C(12) 109(1) no
N(1) C(13) C(12) 99.4(2) yes
C(15) C(14) H(12) 107(1) no
C(15) C(14) H(13) 107(1) no
C(15) C(14) C(13) 112.8(2) yes
H(12) C(14) H(13) 105(3) no
H(12) C(14) C(13) 109(2) no
H(13) C(14) C(13) 113(1) no
C(16) C(15) C(20) 119.1(3) yes
C(16) C(15) C(14) 119.7(3) yes
C(20) C(15) C(14) 121.2(2) yes
C(17) C(16) H(14) 124(2) no
C(17) C(16) C(15) 120.7(4) yes
H(14) C(16) C(15) 114(2) no
C(18) C(17) H(15) 126(3) no
C(18) C(17) C(16) 119.6(4) yes
H(15) C(17) C(16) 113(3) no
C(19) C(18) H(16) 116(4) no
C(19) C(18) C(17) 120.6(4) yes
H(16) C(18) C(17) 123(3) no
C(20) C(19) H(17) 117(3) no
C(20) C(19) C(18) 120.3(4) yes
H(17) C(19) C(18) 122(3) no
H(18) C(20) C(15) 118(2) no
H(18) C(20) C(19) 121(2) no
C(15) C(20) C(19) 119.7(3) yes
C(22) C(21) C(26) 117.9(6) yes
C(22) C(21) H(19) 125(6) no
C(26) C(21) H(19) 115(6) no
C(23) C(22) H(20) 114(3) no
C(23) C(22) C(21) 119.7(6) yes
H(20) C(22) C(21) 125(3) no
C(24) C(23) H(21) 125(5) no
C(24) C(23) C(22) 120.4(6) yes
H(21) C(23) C(22) 114(5) no
C(25) C(24) H(22) 117(4) no
C(25) C(24) C(23) 119.5(5) yes
H(22) C(24) C(23) 123(4) no
C(26) C(25) H(23) 111(6) no
C(26) C(25) C(24) 121.8(7) yes
H(23) C(25) C(24) 126(6) no
H(24) C(26) C(21) 115(4) no
H(24) C(26) C(25) 123(4) no
C(21) C(26) C(25) 120.6(7) yes

loop_
_geom_bond_atom_site_label_1
_geom_bond_atom_site_label_2
_geom_bond_distance
_geom_bond_publ_flag
F(1) C(4) 1.337(4) yes
F(2) C(4) 1.336(4) yes
F(3) C(4) 1.331(4) yes
O(1) C(1) 1.223(3) yes
O(2) C(3) 1.410(3) yes
O(2) H(3) 0.75(4) no
O(3) C(11) 1.189(3) yes
O(4) C(11) 1.339(3) yes
O(4) C(12) 1.447(3) yes
N(1) C(1) 1.375(3) yes
N(1) C(11) 1.407(3) yes
N(1) C(13) 1.478(3) yes
C(1) C(2) 1.513(3) yes
C(2) C(3) 1.547(4) yes
C(2) C(4) 1.516(3) yes
C(2) H(1) 0.94(4) no
C(3) C(5) 1.515(3) yes
C(3) H(2) 0.87(4) no
C(5) C(6) 1.388(4) yes
C(5) C(10) 1.399(4) yes
C(6) C(7) 1.389(4) yes
C(6) H(4) 1.04(4) no
C(7) C(8) 1.369(5) yes
C(7) H(5) 1.00(6) no
C(8) C(9) 1.379(5) yes
C(8) H(6) 0.98(5) no
C(9) C(10) 1.388(4) yes
C(9) H(7) 0.86(3) no
C(10) H(8) 0.95(4) no
C(12) C(13) 1.520(4) yes
C(12) H(9) 0.91(3) no
C(12) H(10) 0.98(5) no
C(13) C(14) 1.533(4) yes
C(13) H(11) 1.00(4) no
C(14) C(15) 1.509(4) yes
C(14) H(12) 0.96(4) no
C(14) H(13) 0.93(3) no
C(15) C(16) 1.390(4) yes
C(15) C(20) 1.389(4) yes
C(16) C(17) 1.384(5) yes
C(16) H(14) 1.00(5) no
C(17) C(18) 1.370(8) yes
C(17) H(15) 1.08(6) no
C(18) C(19) 1.374(6) yes
C(18) H(16) 0.88(5) no
C(19) C(20) 1.390(5) yes
C(19) H(17) 0.96(7) no
C(20) H(18) 0.95(4) no
C(21) C(22) 1.35(1) yes
C(21) C(26) 1.40(1) yes
C(21) H(19) 0.88(7) no
C(22) C(23) 1.370(8) yes
C(22) H(20) 1.00(7) no
C(23) C(24) 1.354(9) yes
C(23) H(21) 1.0(1) no
C(24) C(25) 1.32(1) yes
C(24) H(22) 0.97(7) no
C(25) C(26) 1.31(1) yes
C(25) H(23) 1.2(2) no
C(26) H(24) 1.0(1) no

loop_
_geom_contact_atom_site_label_1
_geom_contact_atom_site_label_2
_geom_contact_distance
_geom_contact_publ_flag
_geom_contact_site_symmetry_2
F(1) F(2) 2.135(3) yes 55501
F(1) F(3) 2.134(3) yes 55501
F(1) O(1) 3.185(3) yes 55501
F(1) N(1) 3.407(3) yes 55501
F(1) C(1) 2.702(3) yes 55501
F(1) C(2) 2.358(3) yes 55501
F(1) C(18) 3.414(5) yes 55502
F(1) C(19) 3.469(5) yes 55502
F(1) H(1) 2.66(3) no 55501
F(1) H(16) 2.97(6) no 55502
F(1) H(17) 3.16(6) no 55502
F(2) F(1) 2.135(3) yes 55501
F(2) F(3) 2.139(3) yes 55501
F(2) O(2) 2.884(3) yes 55501
F(2) C(2) 2.365(3) yes 55501
F(2) C(3) 3.098(3) yes 55501
F(2) H(1) 2.44(2) no 55501
F(2) H(2) 3.36(3) no 55501
F(2) H(3) 2.94(3) no 55501
F(3) F(1) 2.134(3) yes 55501
F(3) F(2) 2.139(3) yes 55501
F(3) O(1) 3.019(3) yes 55501
F(3) O(2) 3.232(3) yes 55501
F(3) C(1) 3.055(3) yes 55501
F(3) C(2) 2.393(3) yes 55501
F(3) C(3) 2.816(3) yes 55501
F(3) H(1) 3.14(3) no 55501
F(3) H(2) 2.51(3) no 55501
O(1) F(1) 3.185(3) yes 55501
O(1) F(3) 3.019(3) yes 55501
O(1) N(1) 2.249(3) yes 55501
O(1) C(2) 2.370(3) yes 55501
O(1) C(3) 2.881(3) yes 55501
O(1) C(4) 2.970(3) yes 55501
O(1) C(5) 3.225(3) yes 55501
O(1) C(6) 3.491(4) yes 55501
O(1) C(11) 3.584(3) yes 55501
O(1) C(13) 2.753(3) yes 55501
O(1) C(14) 3.246(3) yes 55501
O(1) H(1) 3.12(4) no 55501
O(1) H(2) 2.70(4) no 55501
O(1) H(4) 3.51(5) no 55501
O(1) H(11) 2.60(3) no 55501
O(1) H(13) 2.84(3) no 55501
O(1) H(20) 3.15(7) no 55501
O(2) F(2) 2.884(3) yes 55501
O(2) F(3) 3.232(3) yes 55501
O(2) C(2) 2.430(3) yes 55501
O(2) C(4) 2.953(4) yes 55501
O(2) C(5) 2.450(3) yes 55501
O(2) C(6) 3.447(3) yes 55501
O(2) C(10) 3.156(3) yes 55501
O(2) H(1) 2.61(3) no 55501
O(2) H(2) 1.84(4) no 55501
O(2) H(8) 3.04(3) no 55501
O(3) O(4) 2.226(3) yes 55501
O(3) N(1) 2.344(3) yes 55501
O(3) C(1) 3.013(3) yes 55501
O(3) C(2) 2.923(3) yes 55501
O(3) C(10) 3.506(4) yes 55501
O(3) C(12) 3.429(3) yes 55501
O(3) C(13) 3.525(3) yes 55501
O(3) H(1) 2.19(3) no 55501
O(3) H(8) 2.94(4) no 55501
O(3) H(9) 3.52(4) no 55502
O(3) H(10) 3.33(4) no 55502
O(3) H(11) 3.57(3) no 55502
O(4) O(2) 3.161(3) yes 55401
O(4) O(3) 2.226(3) yes 55501
O(4) N(1) 2.220(3) yes 55501
O(4) C(1) 3.559(3) yes 55501
O(4) C(13) 2.353(3) yes 55501
O(4) C(14) 3.220(4) yes 55501
O(4) C(20) 3.395(4) yes 55502
O(4) C(21) 3.491(8) yes 55502
O(4) C(22) 3.318(6) yes 55502
O(4) H(3) 3.47(4) no 55401
O(4) H(9) 1.95(3) no 55501
O(4) H(10) 1.94(4) no 55501
O(4) H(11) 3.14(4) no 55501
O(4) H(11) 2.87(4) no 55502
O(4) H(12) 3.00(4) no 55501
O(4) H(18) 2.90(5) no 55502
O(4) H(19) 3.41(8) no 55502
O(4) H(20) 2.87(6) no 55502
N(1) F(1) 3.407(3) yes 55501
N(1) O(1) 2.249(3) yes 55501
N(1) O(3) 2.344(3) yes 55501
N(1) O(4) 2.220(3) yes 55501
N(1) C(2) 2.507(3) yes 55501
N(1) C(3) 3.546(3) yes 55501
N(1) C(4) 3.518(3) yes 55501
N(1) C(5) 3.496(4) yes 55501
N(1) C(10) 3.499(4) yes 55501
N(1) C(12) 2.287(3) yes 55501
N(1) C(14) 2.458(3) yes 55501
N(1) H(1) 2.56(3) no 55501
N(1) H(8) 3.54(4) no 55501
N(1) H(9) 3.03(3) no 55501
N(1) H(10) 2.76(4) no 55501
N(1) H(11) 2.07(3) no 55501
N(1) H(12) 2.59(3) no 55501
N(1) H(13) 2.72(3) no 55501
C(1) F(1) 2.702(3) yes 55501
C(1) F(3) 3.055(3) yes 55501
C(1) O(3) 3.013(3) yes 55501
C(1) O(4) 3.559(3) yes 55501
C(1) C(3) 2.476(4) yes 55501
C(1) C(4) 2.475(3) yes 55501
C(1) C(5) 2.832(4) yes 55501
C(1) C(6) 3.547(4) yes 55501
C(1) C(10) 3.345(4) yes 55501
C(1) C(11) 2.506(3) yes 55501
C(1) C(12) 3.599(3) yes 55501
C(1) C(13) 2.477(3) yes 55501
C(1) C(14) 3.137(3) yes 55501
C(1) H(1) 2.04(3) no 55501
C(1) H(2) 2.67(4) no 55501
C(1) H(8) 3.47(4) no 55501
C(1) H(11) 2.71(3) no 55501
C(1) H(12) 3.36(3) no 55501
C(1) H(13) 2.98(3) no 55501
C(2) F(1) 2.358(3) yes 55501
C(2) F(2) 2.365(3) yes 55501
C(2) F(3) 2.393(3) yes 55501
C(2) O(1) 2.370(3) yes 55501
C(2) O(2) 2.430(3) yes 55501
C(2) O(3) 2.923(3) yes 55501
C(2) N(1) 2.507(3) yes 55501
C(2) C(3) 1.547(4) yes 55501
C(2) C(5) 2.519(4) yes 55501
C(2) C(10) 3.059(4) yes 55501
C(2) C(11) 3.027(3) yes 55501
C(2) H(2) 2.01(4) no 55501
C(2) H(3) 2.50(4) no 55501
C(2) H(8) 2.92(3) no 55501
C(3) F(2) 3.098(3) yes 55501
C(3) F(3) 2.816(3) yes 55501
C(3) O(1) 2.881(3) yes 55501
C(3) N(1) 3.546(3) yes 55501
C(3) C(1) 2.476(4) yes 55501
C(3) C(2) 1.547(4) yes 55501
C(3) C(4) 2.537(4) yes 55501
C(3) C(6) 2.508(4) yes 55501
C(3) C(10) 2.545(3) yes 55501
C(3) H(1) 2.06(3) no 55501
C(3) H(3) 1.76(4) no 55501
C(3) H(4) 2.73(4) no 55501
C(3) H(8) 2.70(3) no 55501
C(4) O(1) 2.970(3) yes 55501
C(4) O(2) 2.953(4) yes 55501
C(4) N(1) 3.518(3) yes 55501
C(4) C(1) 2.475(3) yes 55501
C(4) C(3) 2.537(4) yes 55501
C(4) H(1) 2.01(3) no 55501
C(4) H(2) 2.66(4) no 55501
C(4) H(3) 3.16(4) no 55501
C(5) O(1) 3.225(3) yes 55501
C(5) O(2) 2.450(3) yes 55501
C(5) N(1) 3.496(4) yes 55501
C(5) C(1) 2.832(4) yes 55501
C(5) C(2) 2.519(4) yes 55501
C(5) C(7) 2.414(4) yes 55501
C(5) C(8) 2.777(4) yes 55501
C(5) C(9) 2.410(4) yes 55501
C(5) H(1) 2.76(3) no 55501
C(5) H(2) 1.95(3) no 55501
C(5) H(3) 2.54(3) no 55501
C(5) H(4) 2.14(5) no 55501
C(5) H(5) 3.26(5) no 55501
C(5) H(7) 3.17(3) no 55501
C(5) H(8) 2.04(4) no 55501
C(5) H(13) 3.40(3) no 55501
C(6) O(1) 3.491(4) yes 55501
C(6) O(2) 3.447(3) yes 55501
C(6) C(1) 3.547(4) yes 55501
C(6) C(3) 2.508(4) yes 55501
C(6) C(8) 2.385(4) yes 55501
C(6) C(9) 2.758(4) yes 55501
C(6) C(10) 2.400(4) yes 55501
C(6) H(2) 2.48(3) no 55501
C(6) H(5) 2.00(5) no 55501
C(6) H(6) 3.27(5) no 55501
C(6) H(8) 3.25(4) no 55501
C(6) H(13) 3.16(3) no 55501
C(7) C(5) 2.414(4) yes 55501
C(7) C(9) 2.386(5) yes 55501
C(7) C(10) 2.775(5) yes 55501
C(7) H(4) 2.08(4) no 55501
C(7) H(6) 2.04(5) no 55501
C(7) H(7) 3.18(4) no 55501
C(7) H(12) 3.54(4) no 55501
C(7) H(13) 3.10(3) no 55501
C(7) H(22) 3.58(7) no 45501
C(8) C(5) 2.777(4) yes 55501
C(8) C(6) 2.385(4) yes 55501
C(8) C(10) 2.400(4) yes 55501
C(8) H(4) 3.30(4) no 55501
C(8) H(5) 2.14(6) no 55501
C(8) H(7) 1.99(4) no 55501
C(8) H(8) 3.26(3) no 55501
C(8) H(12) 3.12(4) no 55501
C(8) H(13) 3.29(3) no 55501
C(8) H(16) 3.07(6) no 45502
C(9) C(5) 2.410(4) yes 55501
C(9) C(6) 2.758(4) yes 55501
C(9) C(7) 2.386(5) yes 55501
C(9) H(5) 3.34(6) no 55501
C(9) H(6) 2.06(5) no 55501
C(9) H(8) 2.05(3) no 55501
C(9) H(12) 2.96(4) no 55501
C(9) H(13) 3.55(3) no 55501
C(9) H(16) 3.47(6) no 45502
C(9) H(24) 3.30(8) no 55502
C(10) O(2) 3.156(3) yes 55501
C(10) O(3) 3.506(4) yes 55501
C(10) N(1) 3.499(4) yes 55501
C(10) C(1) 3.345(4) yes 55501
C(10) C(2) 3.059(4) yes 55501
C(10) C(3) 2.545(3) yes 55501
C(10) C(6) 2.400(4) yes 55501
C(10) C(7) 2.775(5) yes 55501
C(10) C(8) 2.400(4) yes 55501
C(10) C(11) 3.600(4) yes 55501
C(10) H(1) 2.86(3) no 55501
C(10) H(2) 3.21(3) no 55501
C(10) H(3) 2.90(3) no 55501
C(10) H(4) 3.36(5) no 55501
C(10) H(6) 3.29(5) no 55501
C(10) H(7) 1.93(3) no 55501
C(10) H(12) 3.23(4) no 55501
C(10) H(13) 3.60(3) no 55501
C(11) O(1) 3.584(3) yes 55501
C(11) C(1) 2.506(3) yes 55501
C(11) C(2) 3.027(3) yes 55501
C(11) C(10) 3.600(4) yes 55501
C(11) C(12) 2.292(4) yes 55501
C(11) C(13) 2.371(4) yes 55501
C(11) C(14) 3.239(4) yes 55501
C(11) C(20) 3.575(5) yes 55502
C(11) H(1) 2.60(3) no 55501
C(11) H(8) 3.32(4) no 55501
C(11) H(9) 2.98(3) no 55501
C(11) H(10) 2.76(4) no 55501
C(11) H(11) 3.15(4) no 55501
C(11) H(12) 3.01(4) no 55501
C(11) H(18) 3.40(5) no 55502
C(12) O(2) 3.018(4) yes 55401
C(12) O(3) 3.429(3) yes 55501
C(12) N(1) 2.287(3) yes 55501
C(12) C(1) 3.599(3) yes 55501
C(12) C(11) 2.292(4) yes 55501
C(12) C(14) 2.562(4) yes 55501
C(12) C(15) 3.094(4) yes 55501
C(12) C(16) 3.549(5) yes 55501
C(12) H(2) 3.42(4) no 55401
C(12) H(3) 3.56(4) no 55401
C(12) H(11) 2.07(3) no 55501
C(12) H(12) 2.74(4) no 55501
C(12) H(13) 3.37(3) no 55501
C(12) H(14) 3.46(5) no 55501
C(12) H(18) 3.31(5) no 55502
C(12) H(20) 3.49(6) no 55502
C(13) O(1) 2.753(3) yes 55501
C(13) O(3) 3.525(3) yes 55501
C(13) O(4) 2.353(3) yes 55501
C(13) C(1) 2.477(3) yes 55501
C(13) C(11) 2.371(4) yes 55501
C(13) C(15) 2.534(3) yes 55501
C(13) C(16) 3.495(4) yes 55501
C(13) C(20) 3.213(4) yes 55501
C(13) H(9) 2.04(4) no 55501
C(13) H(10) 2.13(5) no 55501
C(13) H(12) 2.06(4) no 55501
C(13) H(13) 2.08(3) no 55501
C(13) H(14) 3.56(4) no 55501
C(13) H(18) 3.14(4) no 55501
C(13) H(20) 3.49(7) no 55501
C(14) O(1) 3.246(3) yes 55501
C(14) O(4) 3.220(4) yes 55501
C(14) N(1) 2.458(3) yes 55501
C(14) C(1) 3.137(3) yes 55501
C(14) C(11) 3.239(4) yes 55501
C(14) C(12) 2.562(4) yes 55501
C(14) C(16) 2.508(4) yes 55501
C(14) C(20) 2.526(4) yes 55501
C(14) H(9) 2.59(4) no 55501
C(14) H(10) 3.40(5) no 55501
C(14) H(11) 2.12(3) no 55501
C(14) H(14) 2.59(4) no 55501
C(14) H(18) 2.67(5) no 55501
C(14) H(23) 3.5(1) no 45501
C(15) C(12) 3.094(4) yes 55501
C(15) C(13) 2.534(3) yes 55501
C(15) C(17) 2.411(4) yes 55501
C(15) C(18) 2.771(5) yes 55501
C(15) C(19) 2.403(5) yes 55501
C(15) H(9) 2.71(4) no 55501
C(15) H(11) 2.79(3) no 55501
C(15) H(12) 2.02(4) no 55501
C(15) H(13) 1.99(3) no 55501
C(15) H(14) 2.03(5) no 55501
C(15) H(15) 3.34(6) no 55501
C(15) H(17) 3.25(7) no 55501
C(15) H(18) 2.02(4) no 55501
C(15) H(23) 2.9(2) no 45501
C(16) C(12) 3.549(5) yes 55501
C(16) C(13) 3.495(4) yes 55501
C(16) C(14) 2.508(4) yes 55501
C(16) C(18) 2.380(6) yes 55501
C(16) C(19) 2.754(6) yes 55501
C(16) C(20) 2.396(5) yes 55501
C(16) H(9) 2.88(4) no 55501
C(16) H(12) 2.52(3) no 55501
C(16) H(13) 3.11(3) no 55501
C(16) H(15) 2.06(6) no 55501
C(16) H(16) 3.20(6) no 55501
C(16) H(18) 3.25(4) no 55501
C(16) H(23) 3.3(1) no 45501
C(16) H(24) 3.32(9) no 45501
C(17) C(7) 3.560(6) yes 55401
C(17) C(15) 2.411(4) yes 55501
C(17) C(19) 2.384(7) yes 55501
C(17) C(20) 2.772(5) yes 55501
C(17) H(4) 3.43(5) no 55401
C(17) H(5) 3.12(6) no 55401
C(17) H(14) 2.12(5) no 55501
C(17) H(16) 2.00(6) no 55501
C(17) H(17) 3.26(7) no 55501
C(17) H(24) 3.2(1) no 45501
C(18) C(15) 2.771(5) yes 55501
C(18) C(16) 2.380(6) yes 55501
C(18) C(20) 2.398(4) yes 55501
C(18) H(4) 3.49(5) no 55401
C(18) H(5) 3.23(6) no 55401
C(18) H(14) 3.31(5) no 55501
C(18) H(15) 2.19(7) no 55501
C(18) H(17) 2.06(6) no 55501
C(18) H(18) 3.26(4) no 55501
C(19) C(15) 2.403(5) yes 55501
C(19) C(16) 2.754(6) yes 55501
C(19) C(17) 2.384(7) yes 55501
C(19) H(15) 3.40(7) no 55501
C(19) H(16) 1.93(5) no 55501
C(19) H(18) 2.05(4) no 55501
C(19) H(23) 3.5(2) no 45501
C(20) C(13) 3.213(4) yes 55501
C(20) C(14) 2.526(4) yes 55501
C(20) C(16) 2.396(5) yes 55501
C(20) C(17) 2.772(5) yes 55501
C(20) C(18) 2.398(4) yes 55501
C(20) H(9) 3.58(4) no 55501
C(20) H(11) 3.02(3) no 55501
C(20) H(12) 3.27(4) no 55501
C(20) H(13) 2.69(3) no 55501
C(20) H(14) 3.27(5) no 55501
C(20) H(16) 3.17(5) no 55501
C(20) H(17) 2.02(6) no 55501
C(20) H(23) 3.0(2) no 45501
C(21) C(23) 2.349(9) yes 55501
C(21) C(24) 2.723(9) yes 55501
C(21) C(25) 2.357(9) yes 55501
C(21) H(17) 2.98(7) no 55502
C(21) H(20) 2.09(7) no 55501
C(21) H(21) 3.2(1) no 55501
C(21) H(23) 3.3(1) no 55501
C(21) H(24) 2.1(1) no 55501
C(22) C(24) 2.364(7) yes 55501
C(22) C(25) 2.698(9) yes 55501
C(22) C(26) 2.35(1) yes 55501
C(22) H(11) 3.52(3) no 55501
C(22) H(17) 3.25(7) no 55502
C(22) H(19) 1.99(8) no 55501
C(22) H(21) 1.99(9) no 55501
C(22) H(22) 3.26(7) no 55501
C(22) H(24) 3.3(1) no 55501
C(23) C(21) 2.349(9) yes 55501
C(23) C(25) 2.31(1) yes 55501
C(23) C(26) 2.68(1) yes 55501
C(23) H(19) 3.17(8) no 55501
C(23) H(20) 2.00(6) no 55501
C(23) H(22) 2.05(7) no 55501
C(23) H(23) 3.4(2) no 55501
C(24) C(21) 2.723(9) yes 55501
C(24) C(22) 2.364(7) yes 55501
C(24) C(26) 2.301(9) yes 55501
C(24) H(5) 2.89(5) no 65501
C(24) H(19) 3.59(7) no 55501
C(24) H(20) 3.23(7) no 55501
C(24) H(21) 2.1(1) no 55501
C(24) H(23) 2.2(2) no 55501
C(24) H(24) 3.24(9) no 55501
C(25) C(21) 2.357(9) yes 55501
C(25) C(22) 2.698(9) yes 55501
C(25) C(23) 2.31(1) yes 55501
C(25) H(5) 3.20(5) no 65501
C(25) H(6) 3.34(5) no 65501
C(25) H(19) 3.11(7) no 55501
C(25) H(21) 3.2(1) no 55501
C(25) H(22) 1.96(7) no 55501
C(25) H(23) 1.2(2) no 55501
C(25) H(24) 2.06(8) no 55501
C(26) C(22) 2.35(1) yes 55501
C(26) C(23) 2.68(1) yes 55501
C(26) C(24) 2.301(9) yes 55501
C(26) H(6) 3.55(5) no 65501
C(26) H(19) 1.95(8) no 55501
C(26) H(20) 3.29(8) no 55501
C(26) H(22) 3.15(7) no 55501
C(26) H(23) 2.0(1) no 55501
H(1) F(1) 2.66(3) no 55501
H(1) F(2) 2.44(2) no 55501
H(1) F(3) 3.14(3) no 55501
H(1) O(1) 3.12(4) no 55501
H(1) O(2) 2.61(3) no 55501
H(1) O(3) 2.19(3) no 55501
H(1) N(1) 2.56(3) no 55501
H(1) C(1) 2.04(3) no 55501
H(1) C(3) 2.06(3) no 55501
H(1) C(4) 2.01(3) no 55501
H(1) C(5) 2.76(3) no 55501
H(1) C(10) 2.86(3) no 55501
H(1) C(11) 2.60(3) no 55501
H(2) F(2) 3.36(3) no 55501
H(2) F(3) 2.51(3) no 55501
H(2) O(1) 2.70(4) no 55501
H(2) O(2) 1.84(4) no 55501
H(2) C(1) 2.67(4) no 55501
H(2) C(2) 2.01(4) no 55501
H(2) C(4) 2.66(4) no 55501
H(2) C(5) 1.95(3) no 55501
H(2) C(6) 2.48(3) no 55501
H(2) C(10) 3.21(3) no 55501
H(3) F(2) 2.94(3) no 55501
H(3) C(2) 2.50(4) no 55501
H(3) C(3) 1.76(4) no 55501
H(3) C(4) 3.16(4) no 55501
H(3) C(5) 2.54(3) no 55501
H(3) C(10) 2.90(3) no 55501
H(4) O(1) 3.51(5) no 55501
H(4) C(3) 2.73(4) no 55501
H(4) C(5) 2.14(5) no 55501
H(4) C(7) 2.08(4) no 55501
H(4) C(8) 3.30(4) no 55501
H(4) C(10) 3.36(5) no 55501
H(5) C(5) 3.26(5) no 55501
H(5) C(6) 2.00(5) no 55501
H(5) C(8) 2.14(6) no 55501
H(5) C(9) 3.34(6) no 55501
H(5) C(24) 2.89(5) no 45501
H(5) C(25) 3.20(5) no 45501
H(6) C(6) 3.27(5) no 55501
H(6) C(7) 2.04(5) no 55501
H(6) C(9) 2.06(5) no 55501
H(6) C(10) 3.29(5) no 55501
H(6) C(18) 2.98(5) no 45502
H(6) C(19) 3.38(5) no 45502
H(6) C(25) 3.34(5) no 45501
H(6) C(26) 3.55(5) no 45501
H(7) C(5) 3.17(3) no 55501
H(7) C(7) 3.18(4) no 55501
H(7) C(8) 1.99(4) no 55501
H(7) C(10) 1.93(3) no 55501
H(7) C(17) 3.60(3) no 45502
H(7) C(18) 3.55(3) no 45502
H(7) C(21) 3.54(4) no 55502
H(7) C(26) 3.13(3) no 55502
H(8) O(2) 3.04(3) no 55501
H(8) O(3) 2.94(4) no 55501
H(8) N(1) 3.54(4) no 55501
H(8) C(1) 3.47(4) no 55501
H(8) C(2) 2.92(3) no 55501
H(8) C(3) 2.70(3) no 55501
H(8) C(5) 2.04(4) no 55501
H(8) C(6) 3.25(4) no 55501
H(8) C(8) 3.26(3) no 55501
H(8) C(9) 2.05(3) no 55501
H(8) C(11) 3.32(4) no 55501
H(9) O(2) 2.89(4) no 55401
H(9) O(4) 1.95(3) no 55501
H(9) N(1) 3.03(3) no 55501
H(9) C(3) 3.39(4) no 55401
H(9) C(6) 3.56(4) no 55401
H(9) C(11) 2.98(3) no 55501
H(9) C(13) 2.04(4) no 55501
H(9) C(14) 2.59(4) no 55501
H(9) C(15) 2.71(4) no 55501
H(9) C(16) 2.88(4) no 55501
H(9) C(20) 3.58(4) no 55501
H(9) C(22) 3.42(4) no 55502
H(10) O(2) 2.57(4) no 55401
H(10) O(4) 1.94(4) no 55501
H(10) N(1) 2.76(4) no 55501
H(10) C(3) 3.23(4) no 55401
H(10) C(11) 2.76(4) no 55501
H(10) C(13) 2.13(5) no 55501
H(10) C(14) 3.40(5) no 55501
H(10) C(20) 3.44(4) no 55502
H(11) O(1) 2.60(3) no 55501
H(11) O(4) 3.14(4) no 55501
H(11) N(1) 2.07(3) no 55501
H(11) C(1) 2.71(3) no 55501
H(11) C(11) 3.15(4) no 55501
H(11) C(12) 2.07(3) no 55501
H(11) C(14) 2.12(3) no 55501
H(11) C(15) 2.79(3) no 55501
H(11) C(20) 3.02(3) no 55501
H(11) C(22) 3.52(3) no 55501
H(12) O(4) 3.00(4) no 55501
H(12) N(1) 2.59(3) no 55501
H(12) C(1) 3.36(3) no 55501
H(12) C(7) 3.54(4) no 55501
H(12) C(8) 3.12(4) no 55501
H(12) C(9) 2.96(4) no 55501
H(12) C(10) 3.23(4) no 55501
H(12) C(11) 3.01(4) no 55501
H(12) C(12) 2.74(4) no 55501
H(12) C(13) 2.06(4) no 55501
H(12) C(15) 2.02(4) no 55501
H(12) C(16) 2.52(3) no 55501
H(12) C(20) 3.27(4) no 55501
H(13) O(1) 2.84(3) no 55501
H(13) N(1) 2.72(3) no 55501
H(13) C(1) 2.98(3) no 55501
H(13) C(5) 3.40(3) no 55501
H(13) C(6) 3.16(3) no 55501
H(13) C(7) 3.10(3) no 55501
H(13) C(8) 3.29(3) no 55501
H(13) C(9) 3.55(3) no 55501
H(13) C(10) 3.60(3) no 55501
H(13) C(12) 3.37(3) no 55501
H(13) C(13) 2.08(3) no 55501
H(13) C(15) 1.99(3) no 55501
H(13) C(16) 3.11(3) no 55501
H(13) C(20) 2.69(3) no 55501
H(14) C(12) 3.46(5) no 55501
H(14) C(13) 3.56(4) no 55501
H(14) C(14) 2.59(4) no 55501
H(14) C(15) 2.03(5) no 55501
H(14) C(17) 2.12(5) no 55501
H(14) C(18) 3.31(5) no 55501
H(14) C(20) 3.27(5) no 55501
H(14) C(21) 3.48(5) no 55502
H(14) C(22) 3.26(5) no 55502
H(14) C(23) 2.96(5) no 55502
H(14) C(24) 2.90(5) no 55502
H(14) C(25) 3.16(5) no 55502
H(14) C(26) 3.42(5) no 55502
H(15) C(7) 3.14(8) no 55401
H(15) C(15) 3.34(6) no 55501
H(15) C(16) 2.06(6) no 55501
H(15) C(18) 2.19(7) no 55501
H(15) C(19) 3.40(7) no 55501
H(15) C(24) 3.33(7) no 55502
H(16) C(16) 3.20(6) no 55501
H(16) C(17) 2.00(6) no 55501
H(16) C(19) 1.93(5) no 55501
H(16) C(20) 3.17(5) no 55501
H(17) C(15) 3.25(7) no 55501
H(17) C(17) 3.26(7) no 55501
H(17) C(18) 2.06(6) no 55501
H(17) C(20) 2.02(6) no 55501
H(18) C(13) 3.14(4) no 55501
H(18) C(14) 2.67(5) no 55501
H(18) C(15) 2.02(4) no 55501
H(18) C(16) 3.25(4) no 55501
H(18) C(18) 3.26(4) no 55501
H(18) C(19) 2.05(4) no 55501
H(19) F(3) 3.21(8) no 55401
H(19) C(19) 3.57(8) no 55502
H(19) C(22) 1.99(8) no 55501
H(19) C(23) 3.17(8) no 55501
H(19) C(24) 3.59(7) no 55501
H(19) C(25) 3.11(7) no 55501
H(19) C(26) 1.95(8) no 55501
H(20) O(1) 3.15(7) no 55501
H(20) C(13) 3.49(7) no 55501
H(20) C(21) 2.09(7) no 55501
H(20) C(23) 2.00(6) no 55501
H(20) C(24) 3.23(7) no 55501
H(20) C(26) 3.29(8) no 55501
H(21) C(21) 3.2(1) no 55501
H(21) C(22) 1.99(9) no 55501
H(21) C(24) 2.1(1) no 55501
H(21) C(25) 3.2(1) no 55501
H(22) C(7) 3.58(7) no 65501
H(22) C(22) 3.26(7) no 55501
H(22) C(23) 2.05(7) no 55501
H(22) C(25) 1.96(7) no 55501
H(22) C(26) 3.15(7) no 55501
H(23) C(14) 3.5(1) no 65501
H(23) C(15) 2.9(2) no 65501
H(23) C(16) 3.3(1) no 65501
H(23) C(19) 3.5(2) no 65501
H(23) C(20) 3.0(2) no 65501
H(23) C(21) 3.3(1) no 55501
H(23) C(23) 3.4(2) no 55501
H(23) C(24) 2.2(2) no 55501
H(23) C(25) 1.2(2) no 55501
H(23) C(26) 2.0(1) no 55501
H(24) F(3) 3.45(8) no 55401
H(24) C(16) 3.32(9) no 65501
H(24) C(17) 3.2(1) no 65501
H(24) C(21) 2.1(1) no 55501
H(24) C(22) 3.3(1) no 55501
H(24) C(24) 3.24(9) no 55501
H(24) C(25) 2.06(8) no 55501

loop_
_geom_torsion_atom_site_label_1
_geom_torsion_atom_site_label_2
_geom_torsion_atom_site_label_3
_geom_torsion_atom_site_label_4
_geom_torsion
_geom_torsion_publ_flag
H(3) O(2) C(3) C(2) 62.2(3) no
H(3) O(2) C(3) C(5) -62.9(3) no
H(3) O(2) C(3) H(2) -179(357) no
C(12) O(4) C(11) O(3) 173.4(3) yes
C(12) O(4) C(11) N(1) -6.5(3) yes
C(11) O(4) C(12) C(13) 20.7(3) yes
C(11) O(4) C(12) H(9) 140(2) no
C(11) O(4) C(12) H(10) -101(2) no
C(11) N(1) C(1) O(1) -176.3(3) yes
C(11) N(1) C(1) C(2) 6.5(4) yes
C(13) N(1) C(1) O(1) 12.0(4) yes
C(13) N(1) C(1) C(2) -165.1(2) yes
C(1) N(1) C(11) O(3) -3.3(5) yes
C(1) N(1) C(11) O(4) 176.7(2) yes
C(13) N(1) C(11) O(3) 169.0(3) yes
C(13) N(1) C(11) O(4) -11.1(3) yes
C(1) N(1) C(13) C(12) -164.8(2) yes
C(1) N(1) C(13) C(14) 75.4(3) yes
C(1) N(1) C(13) H(11) -49(2) no
C(11) N(1) C(13) C(12) 22.2(3) yes
C(11) N(1) C(13) C(14) -97.6(2) yes
C(11) N(1) C(13) H(11) 137(2) no
O(1) C(1) C(2) C(3) -56.3(3) yes
O(1) C(1) C(2) C(4) 65.7(3) yes
O(1) C(1) C(2) H(1) -175(2) no
N(1) C(1) C(2) C(3) 120.8(3) yes
N(1) C(1) C(2) C(4) -117.2(3) yes
N(1) C(1) C(2) H(1) 1(2) no
C(1) C(2) C(3) O(2) -178.0(2) yes
C(1) C(2) C(3) C(5) -51.2(3) yes
C(1) C(2) C(3) H(2) 66(2) no
C(4) C(2) C(3) O(2) 61.4(3) yes
C(4) C(2) C(3) C(5) -171.8(2) yes
C(4) C(2) C(3) H(2) -53(2) no
H(1) C(2) C(3) O(2) -57.9(3) no
H(1) C(2) C(3) C(5) 68.9(3) no
H(1) C(2) C(3) H(2) -173(2) no
C(1) C(2) C(4) F(1) 43.4(3) yes
C(1) C(2) C(4) F(2) 161.8(2) yes
C(1) C(2) C(4) F(3) -77.0(3) yes
C(3) C(2) C(4) F(1) 163.0(3) yes
C(3) C(2) C(4) F(2) -78.6(3) yes
C(3) C(2) C(4) F(3) 42.7(3) yes
H(1) C(2) C(4) F(1) -76.9(4) no
H(1) C(2) C(4) F(2) 41.5(4) no
H(1) C(2) C(4) F(3) 162.7(3) no
O(2) C(3) C(5) C(6) -110.9(3) yes
O(2) C(3) C(5) C(10) 69.9(3) yes
C(2) C(3) C(5) C(6) 124.2(3) yes
C(2) C(3) C(5) C(10) -55.1(3) yes
H(2) C(3) C(5) C(6) 4.5(4) no
H(2) C(3) C(5) C(10) -174.7(3) no
C(3) C(5) C(6) C(7) -176.3(3) yes
C(3) C(5) C(6) H(4) 5(3) no
C(10) C(5) C(6) C(7) 3.0(4) yes
C(10) C(5) C(6) H(4) -174(3) no
C(3) C(5) C(10) C(9) 177.3(3) yes
C(3) C(5) C(10) H(8) -7(2) no
C(6) C(5) C(10) C(9) -1.9(4) yes
C(6) C(5) C(10) H(8) 173(2) no
C(5) C(6) C(7) C(8) -1.8(5) yes
C(5) C(6) C(7) H(5) 174(3) no
H(4) C(6) C(7) C(8) 176.2(4) no
H(4) C(6) C(7) H(5) -7(3) no
C(6) C(7) C(8) C(9) -0.4(6) yes
C(6) C(7) C(8) H(6) 176(3) no
H(5) C(7) C(8) C(9) -176.6(5) no
H(5) C(7) C(8) H(6) 0(4) no
C(7) C(8) C(9) C(10) 1.4(6) yes
C(7) C(8) C(9) H(7) 177(3) no
H(6) C(8) C(9) C(10) -175.9(4) no
H(6) C(8) C(9) H(7) 0(3) no
C(8) C(9) C(10) C(5) -0.2(5) yes
C(8) C(9) C(10) H(8) -175(2) no
H(7) C(9) C(10) C(5) -176.8(4) no
H(7) C(9) C(10) H(8) 7(2) no
O(4) C(12) C(13) N(1) -24.7(3) yes
O(4) C(12) C(13) C(14) 91.7(3) yes
O(4) C(12) C(13) H(11) -142(1) no
H(9) C(12) C(13) N(1) -143.5(3) no
H(9) C(12) C(13) C(14) -27.1(4) no
H(9) C(12) C(13) H(11) 98(1) no
H(10) C(12) C(13) N(1) 89.5(3) no
H(10) C(12) C(13) C(14) -154.1(3) no
H(10) C(12) C(13) H(11) -28(1) no
N(1) C(13) C(14) C(15) 172.8(2) yes
N(1) C(13) C(14) H(12) 52(2) no
N(1) C(13) C(14) H(13) -65(2) no
C(12) C(13) C(14) C(15) 62.4(3) yes
C(12) C(13) C(14) H(12) -57(2) no
C(12) C(13) C(14) H(13) -175(2) no
H(11) C(13) C(14) C(15) -62.3(3) no
H(11) C(13) C(14) H(12) 177(2) no
H(11) C(13) C(14) H(13) 59(2) no
C(13) C(14) C(15) C(16) -106.4(3) yes
C(13) C(14) C(15) C(20) 71.7(4) yes
H(12) C(14) C(15) C(16) 14.7(5) no
H(12) C(14) C(15) C(20) -167.2(4) no
H(13) C(14) C(15) C(16) 127.9(4) no
H(13) C(14) C(15) C(20) -53.9(4) no
C(14) C(15) C(16) C(17) 177.7(3) yes
C(14) C(15) C(16) H(14) -1(3) no
C(20) C(15) C(16) C(17) -0.5(5) yes
C(20) C(15) C(16) H(14) -179(358) no
C(14) C(15) C(20) C(19) -176.9(3) yes
C(14) C(15) C(20) H(18) 2(3) no
C(16) C(15) C(20) C(19) 1.3(5) yes
C(16) C(15) C(20) H(18) -179(506) no
C(15) C(16) C(17) C(18) -1.0(6) yes
C(15) C(16) C(17) H(15) -174(4) no
H(14) C(16) C(17) C(18) 178.1(5) no
H(14) C(16) C(17) H(15) 4(4) no
C(16) C(17) C(18) C(19) 1.8(7) yes
C(16) C(17) C(18) H(16) -179(356) no
H(15) C(17) C(18) C(19) 174.3(5) no
H(15) C(17) C(18) H(16) -7(5) no
C(17) C(18) C(19) C(20) -1.0(7) yes
C(17) C(18) C(19) H(17) 173(4) no
H(16) C(18) C(19) C(20) -179.7(6) no
H(16) C(18) C(19) H(17) -5(4) no
C(18) C(19) C(20) C(15) -0.6(6) yes
C(18) C(19) C(20) H(18) -179(718) no
H(17) C(19) C(20) C(15) -175.4(5) no
H(17) C(19) C(20) H(18) 5(3) no
C(26) C(21) C(22) C(23) 0(1) yes
C(26) C(21) C(22) H(20) -174(4) no
H(19) C(21) C(22) C(23) -167(1) no
H(19) C(21) C(22) H(20) 17(4) no
C(22) C(21) C(26) C(25) 0(1) yes
C(22) C(21) C(26) H(24) 174(5) no
H(19) C(21) C(26) C(25) 168(1) no
H(19) C(21) C(26) H(24) -16(5) no
C(21) C(22) C(23) C(24) -1.2(9) yes
C(21) C(22) C(23) H(21) -178(503) no
H(20) C(22) C(23) C(24) 174.3(7) no
H(20) C(22) C(23) H(21) -3(7) no
C(22) C(23) C(24) C(25) 2.8(9) yes
C(22) C(23) C(24) H(22) -171(5) no
H(21) C(23) C(24) C(25) -179(359) no
H(21) C(23) C(24) H(22) 5(5) no
C(23) C(24) C(25) C(26) -3(1) yes
C(23) C(24) C(25) H(23) 176(9) no
H(22) C(24) C(25) C(26) 171.7(8) no
H(22) C(24) C(25) H(23) -8(9) no
C(24) C(25) C(26) C(21) 2(1) yes
C(24) C(25) C(26) H(24) -172(5) no
H(23) C(25) C(26) C(21) -177.7(8) no
H(23) C(25) C(26) H(24) 7(5) no

loop_
_cod_related_entry_id
_cod_related_entry_code
_cod_related_entry_database
1 21199887 ChemSpider
